data_9001856
loop_
_publ_author_name
'Miletich, R.'
'Allan, D. R.'
'Angel, R. J.'

_publ_section_title
;
 The synthetic Cr2+ silicates BaCrSi4O10 and SrCrSi4O10: The missing links in
 the gillespite-type ABSi4O10 series
 SrCrSi4O10
;
_journal_name_full 'American Mineralogist'
_journal_page_first 697
_journal_page_last 707
_journal_volume 82
_journal_year 1997
_chemical_formula_sum 'Cr O10 Si4 Sr'
_chemical_name_mineral Gillespite
_space_group_IT_number 130
_symmetry_space_group_name_Hall '-P 4a 2ac'
_symmetry_space_group_name_H-M 'P 4/n c c :2'
_cell_angle_alpha 90
_cell_angle_beta 90
_cell_angle_gamma 90
_cell_length_a 7.4562
_cell_length_b 7.4562
_cell_length_c 15.5414
_cell_formula_units_Z 4
_cell_volume 864.023
_database_code_amcsd 0001912
_exptl_crystal_density_diffrn 3.167
_cod_original_sg_symbol_H-M 'P 4/n c c'
_cod_original_formula_sum 'Sr Cr Si4 O10'
_cod_database_code 9001856

loop_
_space_group_symop_operation_xyz
x,y,z
1/2-y,1/2-x,1/2+z
1/2+y,1/2+x,1/2-z
1/2+y,-x,-z
1/2-y,x,z
x,1/2-y,1/2+z
-x,1/2+y,1/2-z
1/2+x,1/2+y,-z
1/2-x,1/2-y,z
y,x,1/2+z
-y,-x,1/2-z
-y,1/2+x,-z
y,1/2-x,z
1/2-x,y,1/2+z
1/2+x,-y,1/2-z
-x,-y,-z

loop_
_atom_site_aniso_label
_atom_site_aniso_U_11
_atom_site_aniso_U_22
_atom_site_aniso_U_33
_atom_site_aniso_U_12
_atom_site_aniso_U_13
_atom_site_aniso_U_23
Sr 0.01459 0.01459 0.01566 0.00000 0.00000 0.00000
Cr 0.01036 0.01036 0.02007 0.00000 0.00000 0.00000
Si 0.01014 0.01205 0.01517 0.00003 0.00059 -0.00012
O1 0.03104 0.03104 0.02117 -0.00369 0.00687 -0.00687
O2 0.01222 0.02371 0.02276 -0.00265 -0.00153 0.00364
O3 0.01296 0.01084 0.03084 0.00366 -0.00669 0.00299

loop_
_atom_site_label
_atom_site_fract_x
_atom_site_fract_y
_atom_site_fract_z
Sr 0.25000 0.75000 0.00000
Cr 0.25000 0.25000 0.08564
Si 0.50962 0.92707 0.15094
O1 0.46361 0.96361 0.25000
O2 0.71284 0.99735 0.13192
O3 0.37015 0.01058 0.08572

loop_
_cod_related_entry_id
_cod_related_entry_database
_cod_related_entry_code
1 AMCSD 0001912
